data_7218204
loop_
_publ_author_name
'Klein, Y. Maximilian'
'Constable, Edwin C.'
'Housecroft, Catherine E.'
'Zampese, Jennifer A.'
'Crochet, Aur\'elien'

_publ_section_title
;
 Greasy tails switch 1D-coordination
 [{Zn2(OAc)4(4&#x2032;-(4-ROC6H4)-4,2&#x2032;:6&#x2032;,4&#x2032;&#x2032;-tpy)}n]
 polymers to discrete
 [Zn2(OAc)4(4&#x2032;-(4-ROC6H4)-4,2&#x2032;:6&#x2032;,4&#x2032;&#x2032;-tpy)2]
 complexes
;
_journal_issue 42
_journal_name_full CrystEngComm
_journal_page_first 9915
_journal_paper_doi 10.1039/C4CE01422G
_journal_volume 16
_journal_year 2014
_chemical_formula_moiety 'C27 H27 N3 O'
_chemical_formula_sum 'C27 H27 N3 O'
_chemical_formula_weight 409.52
_chemical_name_systematic
; 
 ? 
;
_space_group_crystal_system triclinic
_space_group_IT_number 2
_space_group_name_Hall '-P 1'
_space_group_name_H-M_alt 'P -1'
_symmetry_space_group_name_Hall '-P 1'
_symmetry_space_group_name_H-M 'P -1'
_atom_sites_solution_hydrogens geom
_audit_creation_method SHELXL-2013
_cell_angle_alpha 93.200(3)
_cell_angle_beta 106.786(3)
_cell_angle_gamma 117.792(3)
_cell_formula_units_Z 2
_cell_length_a 10.0691(8)
_cell_length_b 10.7273(9)
_cell_length_c 11.9802(9)
_cell_measurement_reflns_used 9926
_cell_measurement_temperature 123(2)
_cell_measurement_theta_max 68.04
_cell_measurement_theta_min 3.95
_cell_volume 1067.91(15)
_computing_cell_refinement 'Bruker SAINT'
_computing_data_collection 'Bruker APEX2'
_computing_data_reduction 'Bruker SAINT'
_computing_molecular_graphics 'Bruker SHELXTL'
_computing_publication_material 'Bruker SHELXTL'
_computing_structure_refinement 'SHELXL-2013 (Sheldrick, 2013)'
_computing_structure_solution 'SHELXS-97 (Sheldrick, 2008)'
_diffrn_ambient_temperature 123(2)
_diffrn_measured_fraction_theta_full 0.993
_diffrn_measured_fraction_theta_max 0.979
_diffrn_measurement_device_type 'Bruker APEX-II CCD'
_diffrn_measurement_method '\f and \w scans'
_diffrn_radiation_type CuK\a
_diffrn_radiation_wavelength 1.54178
_diffrn_reflns_av_R_equivalents 0.0288
_diffrn_reflns_av_unetI/netI 0.0218
_diffrn_reflns_Laue_measured_fraction_full 0.993
_diffrn_reflns_Laue_measured_fraction_max 0.979
_diffrn_reflns_limit_h_max 12
_diffrn_reflns_limit_h_min -12
_diffrn_reflns_limit_k_max 12
_diffrn_reflns_limit_k_min -12
_diffrn_reflns_limit_l_max 14
_diffrn_reflns_limit_l_min -14
_diffrn_reflns_number 20505
_diffrn_reflns_point_group_measured_fraction_full 0.993
_diffrn_reflns_point_group_measured_fraction_max 0.979
_diffrn_reflns_theta_full 66.500
_diffrn_reflns_theta_max 68.194
_diffrn_reflns_theta_min 3.955
_exptl_absorpt_coefficient_mu 0.612
_exptl_absorpt_correction_T_max 0.952
_exptl_absorpt_correction_T_min 0.943
_exptl_absorpt_correction_type multi-scan
_exptl_absorpt_process_details sadabs
_exptl_crystal_colour colourless
_exptl_crystal_density_diffrn 1.274
_exptl_crystal_description block
_exptl_crystal_F_000 436
_exptl_crystal_size_max 0.260
_exptl_crystal_size_mid 0.080
_exptl_crystal_size_min 0.080
_refine_diff_density_max 0.223
_refine_diff_density_min -0.155
_refine_diff_density_rms 0.032
_refine_ls_extinction_method none
_refine_ls_goodness_of_fit_ref 1.044
_refine_ls_hydrogen_treatment constr
_refine_ls_matrix_type full
_refine_ls_number_parameters 281
_refine_ls_number_reflns 3824
_refine_ls_number_restraints 0
_refine_ls_restrained_S_all 1.044
_refine_ls_R_factor_all 0.0357
_refine_ls_R_factor_gt 0.0334
_refine_ls_shift/su_max 0.000
_refine_ls_shift/su_mean 0.000
_refine_ls_structure_factor_coef Fsqd
_refine_ls_weighting_details
; 
 w=1/[\s^2^(Fo^2^)+(0.0459P)^2^+0.2945P] 
 where P=(Fo^2^+2Fc^2^)/3 
;
_refine_ls_weighting_scheme calc
_refine_ls_wR_factor_gt 0.0916
_refine_ls_wR_factor_ref 0.0937
_reflns_Friedel_coverage 0.000
_reflns_number_gt 3549
_reflns_number_total 3824
_reflns_threshold_expression 'I > 2\s(I)'
_cod_data_source_file c4ce01422g2.cif
_cod_data_source_block jmk56
_cod_depositor_comments 'Adding full bibliography for 7218194--7218205.cif.'
_cod_database_code 7218204
_shelx_space_group_comment
; 
The symmetry employed for this shelxl refinement is uniquely defined 
by the following loop, which should always be used as a source of 
symmetry information in preference to the above space-group names. 
They are only intended as comments. 
;
_shelx_estimated_absorpt_t_min 0.857
_shelx_estimated_absorpt_t_max 0.953

loop_
_space_group_symop_operation_xyz
'x, y, z'
'-x, -y, -z'

loop_
_atom_site_label
_atom_site_type_symbol
_atom_site_fract_x
_atom_site_fract_y
_atom_site_fract_z
_atom_site_U_iso_or_equiv
_atom_site_adp_type
_atom_site_occupancy
_atom_site_site_symmetry_order
_atom_site_calc_flag
_atom_site_refinement_flags_posn
_atom_site_refinement_flags_adp
N1 N 0.37395(12) -0.48241(10) 0.34427(8) 0.0267(2) Uani 1 1 d . .
N2 N 0.36757(10) -0.03062(9) 0.26076(8) 0.0217(2) Uani 1 1 d . .
N3 N 0.53016(12) 0.32427(11) 0.00231(8) 0.0281(2) Uani 1 1 d . .
C1 C 0.36917(13) -0.42021(12) 0.25061(10) 0.0255(2) Uani 1 1 d . .
H1A H 0.3787 -0.4611 0.1830 0.031 Uiso 1 1 calc R U
C2 C 0.35122(13) -0.30015(12) 0.24603(10) 0.0234(2) Uani 1 1 d . .
H2A H 0.3496 -0.2604 0.1771 0.028 Uiso 1 1 calc R U
C3 C 0.33557(12) -0.23796(11) 0.34273(9) 0.0207(2) Uani 1 1 d . .
C4 C 0.33938(13) -0.30223(12) 0.44054(9) 0.0238(2) Uani 1 1 d . .
H4A H 0.3282 -0.2647 0.5088 0.029 Uiso 1 1 calc R U
C5 C 0.35966(14) -0.42122(12) 0.43733(10) 0.0260(2) Uani 1 1 d . .
H5A H 0.3637 -0.4622 0.5056 0.031 Uiso 1 1 calc R U
C6 C 0.32241(12) -0.10509(11) 0.34226(9) 0.0205(2) Uani 1 1 d . .
C7 C 0.26991(12) -0.06071(11) 0.42344(9) 0.0216(2) Uani 1 1 d . .
H7A H 0.2361 -0.1185 0.4779 0.026 Uiso 1 1 calc R U
C8 C 0.26645(12) 0.06776(11) 0.42568(9) 0.0212(2) Uani 1 1 d . .
C9 C 0.31205(12) 0.14389(11) 0.33962(9) 0.0219(2) Uani 1 1 d . .
H9A H 0.3093 0.2309 0.3354 0.026 Uiso 1 1 calc R U
C10 C 0.36144(12) 0.09194(11) 0.26027(9) 0.0212(2) Uani 1 1 d . .
C11 C 0.47300(14) 0.18169(12) -0.01106(10) 0.0266(2) Uani 1 1 d . .
H11A H 0.4704 0.1314 -0.0802 0.032 Uiso 1 1 calc R U
C12 C 0.41753(13) 0.10310(12) 0.06931(10) 0.0247(2) Uani 1 1 d . .
H12A H 0.3800 0.0023 0.0556 0.030 Uiso 1 1 calc R U
C13 C 0.41710(12) 0.17310(12) 0.17067(9) 0.0218(2) Uani 1 1 d . .
C14 C 0.47464(13) 0.32122(12) 0.18497(10) 0.0238(2) Uani 1 1 d . .
H14A H 0.4760 0.3740 0.2521 0.029 Uiso 1 1 calc R U
C15 C 0.52992(13) 0.39069(12) 0.10009(10) 0.0263(2) Uani 1 1 d . .
H15A H 0.5702 0.4919 0.1122 0.032 Uiso 1 1 calc R U
C16 C 0.22253(12) 0.12289(11) 0.51721(9) 0.0216(2) Uani 1 1 d . .
C17 C 0.19014(14) 0.23587(12) 0.50687(10) 0.0268(2) Uani 1 1 d . .
H17A H 0.1941 0.2767 0.4387 0.032 Uiso 1 1 calc R U
C18 C 0.15252(14) 0.28979(12) 0.59281(10) 0.0279(3) Uani 1 1 d . .
H18A H 0.1314 0.3669 0.5833 0.034 Uiso 1 1 calc R U
C19 C 0.14545(12) 0.23166(12) 0.69344(10) 0.0235(2) Uani 1 1 d . .
C20 C 0.17658(14) 0.11902(13) 0.70561(10) 0.0271(2) Uani 1 1 d . .
H20A H 0.1713 0.0776 0.7734 0.032 Uiso 1 1 calc R U
C21 C 0.21538(14) 0.06711(12) 0.61878(10) 0.0268(2) Uani 1 1 d . .
H21A H 0.2379 -0.0091 0.6289 0.032 Uiso 1 1 calc R U
O1 O 0.10790(10) 0.29217(8) 0.77337(7) 0.02724(19) Uani 1 1 d . .
C22 C 0.08625(14) 0.22774(12) 0.87334(10) 0.0264(3) Uani 1 1 d . .
H22A H 0.1870 0.2330 0.9230 0.032 Uiso 1 1 calc R U
H22B H 0.0004 0.1248 0.8449 0.032 Uiso 1 1 calc R U
C23 C 0.04065(14) 0.31021(12) 0.94569(10) 0.0268(2) Uani 1 1 d . .
H23A H -0.0548 0.3112 0.8932 0.032 Uiso 1 1 calc R U
H23B H 0.1300 0.4116 0.9772 0.032 Uiso 1 1 calc R U
C24 C 0.00339(14) 0.24362(13) 1.04960(10) 0.0278(3) Uani 1 1 d . .
H24A H -0.0799 0.1401 1.0183 0.033 Uiso 1 1 calc R U
H24B H 0.1014 0.2492 1.1049 0.033 Uiso 1 1 calc R U
C25 C -0.05502(14) 0.31799(13) 1.11888(10) 0.0271(3) Uani 1 1 d . .
H25A H 0.0304 0.4204 1.1531 0.033 Uiso 1 1 calc R U
H25B H -0.1500 0.3164 1.0627 0.033 Uiso 1 1 calc R U
C26 C -0.09952(16) 0.24854(15) 1.21929(11) 0.0352(3) Uani 1 1 d . .
H26A H -0.0142 0.2297 1.2649 0.042 Uiso 1 1 calc R U
H26B H -0.2005 0.1543 1.1842 0.042 Uiso 1 1 calc R U
C27 C -0.12163(17) 0.34107(16) 1.30479(12) 0.0409(3) Uani 1 1 d . .
H27A H -0.0209 0.4332 1.3423 0.061 Uiso 1 1 calc R U
H27B H -0.1516 0.2902 1.3667 0.061 Uiso 1 1 calc R U
H27C H -0.2067 0.3595 1.2605 0.061 Uiso 1 1 calc R U

loop_
_atom_site_aniso_label
_atom_site_aniso_U_11
_atom_site_aniso_U_22
_atom_site_aniso_U_33
_atom_site_aniso_U_23
_atom_site_aniso_U_13
_atom_site_aniso_U_12
N1 0.0325(5) 0.0232(5) 0.0281(5) 0.0073(4) 0.0113(4) 0.0163(4)
N2 0.0240(5) 0.0201(5) 0.0226(4) 0.0058(3) 0.0100(4) 0.0114(4)
N3 0.0328(5) 0.0300(5) 0.0299(5) 0.0133(4) 0.0169(4) 0.0185(4)
C1 0.0307(6) 0.0246(6) 0.0258(5) 0.0060(4) 0.0130(5) 0.0158(5)
C2 0.0266(5) 0.0234(5) 0.0237(5) 0.0081(4) 0.0125(4) 0.0130(5)
C3 0.0188(5) 0.0187(5) 0.0244(5) 0.0053(4) 0.0093(4) 0.0083(4)
C4 0.0278(6) 0.0226(5) 0.0231(5) 0.0059(4) 0.0119(4) 0.0126(5)
C5 0.0322(6) 0.0237(6) 0.0246(5) 0.0092(4) 0.0115(5) 0.0147(5)
C6 0.0203(5) 0.0188(5) 0.0215(5) 0.0043(4) 0.0076(4) 0.0090(4)
C7 0.0230(5) 0.0200(5) 0.0221(5) 0.0062(4) 0.0102(4) 0.0097(4)
C8 0.0188(5) 0.0204(5) 0.0226(5) 0.0034(4) 0.0071(4) 0.0087(4)
C9 0.0243(5) 0.0194(5) 0.0239(5) 0.0050(4) 0.0095(4) 0.0119(4)
C10 0.0213(5) 0.0196(5) 0.0222(5) 0.0044(4) 0.0074(4) 0.0102(4)
C11 0.0330(6) 0.0302(6) 0.0267(6) 0.0094(5) 0.0161(5) 0.0201(5)
C12 0.0289(6) 0.0234(5) 0.0282(6) 0.0073(4) 0.0136(5) 0.0158(5)
C13 0.0229(5) 0.0238(5) 0.0237(5) 0.0081(4) 0.0103(4) 0.0143(5)
C14 0.0282(6) 0.0233(6) 0.0245(5) 0.0068(4) 0.0114(4) 0.0152(5)
C15 0.0299(6) 0.0234(6) 0.0299(6) 0.0102(4) 0.0130(5) 0.0149(5)
C16 0.0199(5) 0.0199(5) 0.0231(5) 0.0034(4) 0.0087(4) 0.0081(4)
C17 0.0349(6) 0.0253(6) 0.0262(6) 0.0097(4) 0.0161(5) 0.0165(5)
C18 0.0371(6) 0.0242(6) 0.0309(6) 0.0084(5) 0.0172(5) 0.0188(5)
C19 0.0216(5) 0.0224(5) 0.0244(5) 0.0011(4) 0.0099(4) 0.0090(4)
C20 0.0337(6) 0.0292(6) 0.0241(5) 0.0089(4) 0.0141(5) 0.0177(5)
C21 0.0343(6) 0.0257(6) 0.0292(6) 0.0096(5) 0.0153(5) 0.0192(5)
O1 0.0355(4) 0.0271(4) 0.0263(4) 0.0060(3) 0.0172(3) 0.0177(4)
C22 0.0280(6) 0.0285(6) 0.0251(6) 0.0061(5) 0.0123(5) 0.0143(5)
C23 0.0282(6) 0.0285(6) 0.0259(6) 0.0043(5) 0.0116(5) 0.0151(5)
C24 0.0297(6) 0.0286(6) 0.0294(6) 0.0067(5) 0.0140(5) 0.0160(5)
C25 0.0282(6) 0.0293(6) 0.0283(6) 0.0074(5) 0.0131(5) 0.0159(5)
C26 0.0427(7) 0.0423(7) 0.0329(6) 0.0137(5) 0.0205(6) 0.0262(6)
C27 0.0443(7) 0.0553(9) 0.0344(7) 0.0118(6) 0.0222(6) 0.0289(7)

loop_
_atom_type_symbol
_atom_type_description
_atom_type_scat_dispersion_real
_atom_type_scat_dispersion_imag
_atom_type_scat_source
C C 0.0181 0.0091 'International Tables Vol C Tables 4.2.6.8 and 6.1.1.4'
H H 0.0000 0.0000 'International Tables Vol C Tables 4.2.6.8 and 6.1.1.4'
N N 0.0311 0.0180 'International Tables Vol C Tables 4.2.6.8 and 6.1.1.4'
O O 0.0492 0.0322 'International Tables Vol C Tables 4.2.6.8 and 6.1.1.4'

loop_
_geom_angle_atom_site_label_1
_geom_angle_atom_site_label_2
_geom_angle_atom_site_label_3
_geom_angle
C1 N1 C5 115.75(9)
C6 N2 C10 117.28(9)
C15 N3 C11 116.00(9)
N1 C1 C2 124.13(10)
N1 C1 H1A 117.9
C2 C1 H1A 117.9
C1 C2 C3 119.69(10)
C1 C2 H2A 120.2
C3 C2 H2A 120.2
C2 C3 C4 116.74(10)
C2 C3 C6 120.88(9)
C4 C3 C6 122.33(9)
C5 C4 C3 119.36(10)
C5 C4 H4A 120.3
C3 C4 H4A 120.3
N1 C5 C4 124.32(10)
N1 C5 H5A 117.8
C4 C5 H5A 117.8
N2 C6 C7 122.69(9)
N2 C6 C3 115.81(9)
C7 C6 C3 121.49(9)
C6 C7 C8 120.61(9)
C6 C7 H7A 119.7
C8 C7 H7A 119.7
C7 C8 C9 116.30(10)
C7 C8 C16 121.59(9)
C9 C8 C16 122.07(9)
C10 C9 C8 119.85(10)
C10 C9 H9A 120.1
C8 C9 H9A 120.1
N2 C10 C9 123.23(10)
N2 C10 C13 115.37(9)
C9 C10 C13 121.36(9)
N3 C11 C12 124.19(10)
N3 C11 H11A 117.9
C12 C11 H11A 117.9
C11 C12 C13 119.41(10)
C11 C12 H12A 120.3
C13 C12 H12A 120.3
C12 C13 C14 116.97(10)
C12 C13 C10 120.63(9)
C14 C13 C10 122.38(9)
C15 C14 C13 119.23(10)
C15 C14 H14A 120.4
C13 C14 H14A 120.4
N3 C15 C14 124.20(10)
N3 C15 H15A 117.9
C14 C15 H15A 117.9
C21 C16 C17 116.82(10)
C21 C16 C8 121.68(10)
C17 C16 C8 121.49(10)
C18 C17 C16 121.86(10)
C18 C17 H17A 119.1
C16 C17 H17A 119.1
C17 C18 C19 120.22(10)
C17 C18 H18A 119.9
C19 C18 H18A 119.9
O1 C19 C20 124.99(10)
O1 C19 C18 115.96(10)
C20 C19 C18 119.04(10)
C21 C20 C19 119.87(10)
C21 C20 H20A 120.1
C19 C20 H20A 120.1
C20 C21 C16 122.18(10)
C20 C21 H21A 118.9
C16 C21 H21A 118.9
C19 O1 C22 117.75(8)
O1 C22 C23 107.67(9)
O1 C22 H22A 110.2
C23 C22 H22A 110.2
O1 C22 H22B 110.2
C23 C22 H22B 110.2
H22A C22 H22B 108.5
C22 C23 C24 111.84(9)
C22 C23 H23A 109.2
C24 C23 H23A 109.2
C22 C23 H23B 109.2
C24 C23 H23B 109.2
H23A C23 H23B 107.9
C25 C24 C23 113.02(9)
C25 C24 H24A 109.0
C23 C24 H24A 109.0
C25 C24 H24B 109.0
C23 C24 H24B 109.0
H24A C24 H24B 107.8
C26 C25 C24 113.54(10)
C26 C25 H25A 108.9
C24 C25 H25A 108.9
C26 C25 H25B 108.9
C24 C25 H25B 108.9
H25A C25 H25B 107.7
C25 C26 C27 113.20(11)
C25 C26 H26A 108.9
C27 C26 H26A 108.9
C25 C26 H26B 108.9
C27 C26 H26B 108.9
H26A C26 H26B 107.8
C26 C27 H27A 109.5
C26 C27 H27B 109.5
H27A C27 H27B 109.5
C26 C27 H27C 109.5
H27A C27 H27C 109.5
H27B C27 H27C 109.5

loop_
_geom_bond_atom_site_label_1
_geom_bond_atom_site_label_2
_geom_bond_distance
N1 C1 1.3375(14)
N1 C5 1.3393(14)
N2 C6 1.3428(13)
N2 C10 1.3449(14)
N3 C15 1.3379(15)
N3 C11 1.3397(15)
C1 C2 1.3833(15)
C1 H1A 0.9500
C2 C3 1.3889(15)
C2 H2A 0.9500
C3 C4 1.3924(15)
C3 C6 1.4920(14)
C4 C5 1.3836(16)
C4 H4A 0.9500
C5 H5A 0.9500
C6 C7 1.3898(15)
C7 C8 1.3938(15)
C7 H7A 0.9500
C8 C9 1.3994(15)
C8 C16 1.4830(14)
C9 C10 1.3907(15)
C9 H9A 0.9500
C10 C13 1.4903(14)
C11 C12 1.3827(15)
C11 H11A 0.9500
C12 C13 1.3938(15)
C12 H12A 0.9500
C13 C14 1.3941(15)
C14 C15 1.3872(15)
C14 H14A 0.9500
C15 H15A 0.9500
C16 C21 1.3913(15)
C16 C17 1.3974(16)
C17 C18 1.3787(16)
C17 H17A 0.9500
C18 C19 1.3926(16)
C18 H18A 0.9500
C19 O1 1.3601(13)
C19 C20 1.3878(16)
C20 C21 1.3848(15)
C20 H20A 0.9500
C21 H21A 0.9500
O1 C22 1.4361(13)
C22 C23 1.5059(15)
C22 H22A 0.9900
C22 H22B 0.9900
C23 C24 1.5230(15)
C23 H23A 0.9900
C23 H23B 0.9900
C24 C25 1.5222(15)
C24 H24A 0.9900
C24 H24B 0.9900
C25 C26 1.5175(16)
C25 H25A 0.9900
C25 H25B 0.9900
C26 C27 1.5193(17)
C26 H26A 0.9900
C26 H26B 0.9900
C27 H27A 0.9800
C27 H27B 0.9800
C27 H27C 0.9800
